data_1555900
loop_
_publ_author_name
'Ogi, Daisuke'
'Fujita, Yusuke'
'Mori, Shigeki'
'Shirahata, Takashi'
'Misaki, Yohji'

_publ_section_title
;
 Bis- and Tris-fused Tetrathiafulvalenes Extended with
 Anthracene-9,10-diylidene.
;
_journal_issue 22
_journal_name_full 'Organic letters'
_journal_page_first 5868
_journal_page_last 5871
_journal_paper_doi 10.1021/acs.orglett.6b02944
_journal_volume 18
_journal_year 2016
_chemical_formula_moiety 'C60 H36 S16, 0.5(C6 H14)'
_chemical_formula_sum 'C63 H43 S16'
_chemical_formula_weight 1312.94
_space_group_crystal_system triclinic
_space_group_IT_number 2
_space_group_name_Hall '-P 1'
_space_group_name_H-M_alt 'P -1'
_atom_sites_solution_hydrogens geom
_audit_creation_method SHELXL-2013
_cell_angle_alpha 82.396(12)
_cell_angle_beta 76.856(13)
_cell_angle_gamma 70.392(12)
_cell_formula_units_Z 2
_cell_length_a 12.310(4)
_cell_length_b 14.356(6)
_cell_length_c 18.752(8)
_cell_measurement_reflns_used 6476
_cell_measurement_temperature 120
_cell_measurement_theta_max 27.50
_cell_measurement_theta_min 3.00
_cell_volume 3034(2)
_computing_cell_refinement CrystalClear
_computing_data_collection 'CrystalClear (Rigaku Inc., 2008)'
_computing_data_reduction CrystalClear
_computing_molecular_graphics 'CrystalStructure 4.1'
_computing_publication_material 'CrystalStructure 4.1 (Rigaku, 2014)'
_computing_structure_refinement 'SHELXL-2013 (Sheldrick, 2013)'
_computing_structure_solution 'SIR2004 (Burla, et al., 2005)'
_diffrn_ambient_temperature 120
_diffrn_detector_area_resol_mean 7.111
_diffrn_measured_fraction_theta_full 0.994
_diffrn_measured_fraction_theta_max 0.985
_diffrn_measurement_device_type 'Rigaku Saturn724'
_diffrn_measurement_method \w
_diffrn_radiation_type MoK\a
_diffrn_radiation_wavelength 0.71075
_diffrn_reflns_av_R_equivalents 0.0643
_diffrn_reflns_av_unetI/netI 0.0882
_diffrn_reflns_Laue_measured_fraction_full 0.994
_diffrn_reflns_Laue_measured_fraction_max 0.985
_diffrn_reflns_limit_h_max 15
_diffrn_reflns_limit_h_min -15
_diffrn_reflns_limit_k_max 18
_diffrn_reflns_limit_k_min -18
_diffrn_reflns_limit_l_max 24
_diffrn_reflns_limit_l_min -24
_diffrn_reflns_number 31692
_diffrn_reflns_point_group_measured_fraction_full 0.994
_diffrn_reflns_point_group_measured_fraction_max 0.985
_diffrn_reflns_theta_full 25.242
_diffrn_reflns_theta_max 27.504
_diffrn_reflns_theta_min 3.004
_exptl_absorpt_coefficient_mu 0.611
_exptl_absorpt_correction_T_max 0.994
_exptl_absorpt_correction_T_min 0.879
_exptl_absorpt_correction_type multi-scan
_exptl_absorpt_process_details 'REQAB (Rigaku, 1998)'
_exptl_crystal_colour orange
_exptl_crystal_density_diffrn 1.437
_exptl_crystal_description platelet
_exptl_crystal_F_000 1354
_exptl_crystal_size_max 0.100
_exptl_crystal_size_mid 0.100
_exptl_crystal_size_min 0.010
_refine_diff_density_max 1.069
_refine_diff_density_min -0.602
_refine_diff_density_rms 0.098
_refine_ls_extinction_method none
_refine_ls_goodness_of_fit_ref 1.134
_refine_ls_hydrogen_treatment constr
_refine_ls_matrix_type full
_refine_ls_number_parameters 716
_refine_ls_number_reflns 13741
_refine_ls_number_restraints 39
_refine_ls_restrained_S_all 1.140
_refine_ls_R_factor_all 0.1122
_refine_ls_R_factor_gt 0.0848
_refine_ls_shift/su_max 0.001
_refine_ls_shift/su_mean 0.000
_refine_ls_structure_factor_coef Fsqd
_refine_ls_weighting_details 'w=1/[\s^2^(Fo^2^)+(0.0741P)^2^+3.7761P] where P=(Fo^2^+2Fc^2^)/3'
_refine_ls_weighting_scheme calc
_refine_ls_wR_factor_gt 0.1867
_refine_ls_wR_factor_ref 0.2049
_reflns_Friedel_coverage 0.000
_reflns_number_gt 10150
_reflns_number_total 13741
_reflns_threshold_expression 'I > 2\s(I)'
_cod_data_source_file ol6b02944_si_002.cif
_cod_data_source_block shelxl
_cod_database_code 1555900
_shelx_space_group_comment
;
The symmetry employed for this shelxl refinement is uniquely defined
by the following loop, which should always be used as a source of
symmetry information in preference to the above space-group names.
They are only intended as comments.
;
_shelx_estimated_absorpt_t_min 0.941
_shelx_estimated_absorpt_t_max 0.994
_platon_squeeze_void_probe_radius 1.20
_shelxl_version_number 2013-4

loop_
_space_group_symop_operation_xyz
'x, y, z'
'-x, -y, -z'

loop_
_atom_site_label
_atom_site_type_symbol
_atom_site_fract_x
_atom_site_fract_y
_atom_site_fract_z
_atom_site_U_iso_or_equiv
_atom_site_adp_type
_atom_site_occupancy
_atom_site_site_symmetry_order
_atom_site_calc_flag
_atom_site_refinement_flags_posn
_atom_site_refinement_flags_adp
S1 S -0.09678(13) -0.15744(11) 1.10869(7) 0.0431(3) Uani 1 1 d . .
S2 S -0.29955(12) -0.06332(11) 0.99818(8) 0.0447(3) Uani 1 1 d . .
S3 S 0.07551(11) -0.22308(9) 0.97012(7) 0.0354(3) Uani 1 1 d . .
S4 S -0.09484(10) -0.13190(9) 0.87421(7) 0.0338(3) Uani 1 1 d . .
S5 S 0.42700(11) -0.01165(8) 0.80085(7) 0.0313(3) Uani 1 1 d . .
S6 S 0.27416(11) 0.09834(9) 0.69457(7) 0.0322(3) Uani 1 1 d . .
S7 S 0.44295(11) 0.18343(9) 0.83915(7) 0.0330(3) Uani 1 1 d . .
S8 S 0.29566(11) 0.29468(9) 0.73059(7) 0.0331(3) Uani 1 1 d . .
S9 S 0.84135(11) 0.38676(9) 0.69774(7) 0.0325(3) Uani 1 1 d . .
S10 S 0.70025(11) 0.49452(9) 0.58514(7) 0.0342(3) Uani 1 1 d . .
S11 S 1.05766(11) 0.31335(10) 0.57679(7) 0.0392(3) Uani 1 1 d . .
S12 S 0.91633(11) 0.41842(10) 0.46339(7) 0.0379(3) Uani 1 1 d . .
S13 S 1.37607(11) -0.05447(9) 0.37701(7) 0.0354(3) Uani 1 1 d . .
S14 S 1.26283(11) 0.02342(9) 0.25135(7) 0.0336(3) Uani 1 1 d . .
S15 S 1.36510(13) -0.26007(9) 0.37457(7) 0.0401(3) Uani 1 1 d . .
S16 S 1.23162(12) -0.16775(9) 0.22906(7) 0.0379(3) Uani 1 1 d . .
C1 C -0.0704(7) -0.0434(5) 1.1132(4) 0.069(2) Uani 1 1 d . .
H1A H 0.0110 -0.0491 1.0893 0.103 Uiso 1 1 calc R U
H1B H -0.0832 -0.0290 1.1646 0.103 Uiso 1 1 calc R U
H1C H -0.1244 0.0103 1.0881 0.103 Uiso 1 1 calc R U
C2 C -0.3183(6) 0.0654(5) 0.9729(4) 0.072(2) Uani 1 1 d . .
H2A H -0.2737 0.0888 0.9998 0.107 Uiso 1 1 calc R U
H2B H -0.4018 0.1038 0.9852 0.107 Uiso 1 1 calc R U
H2C H -0.2894 0.0739 0.9201 0.107 Uiso 1 1 calc R U
C3 C -0.0703(4) -0.1601(4) 1.0124(3) 0.0353(11) Uani 1 1 d . .
C4 C -0.1476(4) -0.1184(4) 0.9687(3) 0.0342(11) Uani 1 1 d . .
C5 C 0.0550(4) -0.1878(3) 0.8784(3) 0.0301(10) Uani 1 1 d . .
C6 C 0.1450(4) -0.1959(3) 0.8193(3) 0.0285(10) Uani 1 1 d . .
C7 C 0.2682(4) -0.2390(3) 0.8271(3) 0.0287(10) Uani 1 1 d . .
C8 C 0.3114(4) -0.3281(3) 0.8678(3) 0.0314(10) Uani 1 1 d . .
H8 H 0.2586 -0.3623 0.8931 0.038 Uiso 1 1 calc R U
C9 C 0.4290(4) -0.3671(3) 0.8721(3) 0.0338(11) Uani 1 1 d . .
H9 H 0.4563 -0.4266 0.9009 0.041 Uiso 1 1 calc R U
C10 C 0.5070(4) -0.3179(3) 0.8335(3) 0.0314(10) Uani 1 1 d . .
H10 H 0.5880 -0.3441 0.8361 0.038 Uiso 1 1 calc R U
C11 C 0.4668(4) -0.2306(3) 0.7911(3) 0.0313(10) Uani 1 1 d . .
H11 H 0.5207 -0.1985 0.7639 0.038 Uiso 1 1 calc R U
C12 C 0.3471(4) -0.1902(3) 0.7887(3) 0.0301(10) Uani 1 1 d . .
C13 C 0.1284(4) -0.1527(3) 0.7462(3) 0.0283(10) Uani 1 1 d . .
C14 C 0.0428(4) -0.1606(3) 0.7116(3) 0.0327(11) Uani 1 1 d . .
H14 H -0.0092 -0.1958 0.7366 0.039 Uiso 1 1 calc R U
C15 C 0.0324(4) -0.1180(4) 0.6413(3) 0.0344(11) Uani 1 1 d . .
H15 H -0.0262 -0.1245 0.6187 0.041 Uiso 1 1 calc R U
C16 C 0.1070(4) -0.0663(4) 0.6045(3) 0.0360(11) Uani 1 1 d . .
H16 H 0.0991 -0.0363 0.5568 0.043 Uiso 1 1 calc R U
C17 C 0.1939(4) -0.0581(4) 0.6372(3) 0.0328(11) Uani 1 1 d . .
H17 H 0.2456 -0.0231 0.6114 0.039 Uiso 1 1 calc R U
C18 C 0.2061(4) -0.1004(3) 0.7071(3) 0.0296(10) Uani 1 1 d . .
C19 C 0.2986(4) -0.0972(3) 0.7445(3) 0.0294(10) Uani 1 1 d . .
C20 C 0.3297(4) -0.0151(3) 0.7447(2) 0.0293(10) Uani 1 1 d . .
C21 C 0.3954(4) 0.1163(3) 0.7894(3) 0.0296(10) Uani 1 1 d . .
C22 C 0.3279(4) 0.1661(3) 0.7408(3) 0.0317(10) Uani 1 1 d . .
C23 C 0.3928(4) 0.2971(3) 0.7876(2) 0.0297(10) Uani 1 1 d . .
C24 C 0.4289(4) 0.3763(3) 0.7894(2) 0.0280(10) Uani 1 1 d . .
C25 C 0.5137(4) 0.3741(3) 0.8351(3) 0.0305(10) Uani 1 1 d . .
C26 C 0.5109(5) 0.3304(4) 0.9063(3) 0.0387(12) Uani 1 1 d . .
H26 H 0.4518 0.3006 0.9277 0.046 Uiso 1 1 calc R U
C27 C 0.5934(5) 0.3299(4) 0.9464(3) 0.0406(13) Uani 1 1 d . .
H27 H 0.5916 0.2985 0.9944 0.049 Uiso 1 1 calc R U
C28 C 0.6772(5) 0.3748(4) 0.9164(3) 0.0394(12) Uani 1 1 d . .
H28 H 0.7335 0.3745 0.9438 0.047 Uiso 1 1 calc R U
C29 C 0.6804(4) 0.4204(3) 0.8464(3) 0.0317(10) Uani 1 1 d . .
H29 H 0.7378 0.4525 0.8266 0.038 Uiso 1 1 calc R U
C30 C 0.5997(4) 0.4198(3) 0.8047(3) 0.0288(10) Uani 1 1 d . .
C31 C 0.3942(4) 0.4683(3) 0.7420(2) 0.0280(10) Uani 1 1 d . .
C32 C 0.2809(4) 0.5127(3) 0.7287(3) 0.0339(11) Uani 1 1 d . .
H32 H 0.2218 0.4829 0.7498 0.041 Uiso 1 1 calc R U
C33 C 0.2527(5) 0.6002(4) 0.6847(3) 0.0373(12) Uani 1 1 d . .
H33 H 0.1753 0.6293 0.6753 0.045 Uiso 1 1 calc R U
C34 C 0.3383(5) 0.6442(4) 0.6550(3) 0.0384(12) Uani 1 1 d . .
H34 H 0.3195 0.7040 0.6250 0.046 Uiso 1 1 calc R U
C35 C 0.4517(4) 0.6020(3) 0.6684(3) 0.0322(11) Uani 1 1 d . .
H35 H 0.5095 0.6334 0.6479 0.039 Uiso 1 1 calc R U
C36 C 0.4813(4) 0.5136(3) 0.7117(2) 0.0294(10) Uani 1 1 d . .
C37 C 0.5996(4) 0.4655(3) 0.7294(3) 0.0286(10) Uani 1 1 d . .
C38 C 0.6998(4) 0.4537(3) 0.6786(3) 0.0302(10) Uani 1 1 d . .
C39 C 0.9082(4) 0.3733(3) 0.6061(3) 0.0325(10) Uani 1 1 d . .
C40 C 0.8455(4) 0.4222(3) 0.5548(3) 0.0322(10) Uani 1 1 d . .
C41 C 1.0558(4) 0.3447(3) 0.4812(3) 0.0321(10) Uani 1 1 d . .
C42 C 1.1521(4) 0.3073(3) 0.4285(3) 0.0306(10) Uani 1 1 d . .
C43 C 1.2671(4) 0.2473(3) 0.4461(3) 0.0301(10) Uani 1 1 d . .
C44 C 1.3115(4) 0.2716(3) 0.5016(3) 0.0308(10) Uani 1 1 d . .
H44 H 1.2655 0.3266 0.5300 0.037 Uiso 1 1 calc R U
C45 C 1.4223(4) 0.2154(4) 0.5152(3) 0.0355(11) Uani 1 1 d . .
H45 H 1.4510 0.2316 0.5533 0.043 Uiso 1 1 calc R U
C46 C 1.4909(4) 0.1357(4) 0.4731(3) 0.0370(11) Uani 1 1 d . .
H46 H 1.5666 0.0974 0.4822 0.044 Uiso 1 1 calc R U
C47 C 1.4482(4) 0.1123(4) 0.4175(3) 0.0324(10) Uani 1 1 d . .
H47 H 1.4958 0.0582 0.3885 0.039 Uiso 1 1 calc R U
C48 C 1.3370(4) 0.1664(4) 0.4034(3) 0.0319(10) Uani 1 1 d . .
C49 C 1.1494(4) 0.3180(4) 0.3494(3) 0.0323(10) Uani 1 1 d . .
C50 C 1.0820(5) 0.4025(4) 0.3152(3) 0.0372(11) Uani 1 1 d . .
H50 H 1.0337 0.4571 0.3434 0.045 Uiso 1 1 calc R U
C51 C 1.0839(5) 0.4086(4) 0.2394(3) 0.0391(12) Uani 1 1 d . .
H51 H 1.0354 0.4662 0.2173 0.047 Uiso 1 1 calc R U
C52 C 1.1556(5) 0.3317(4) 0.1975(3) 0.0380(12) Uani 1 1 d . .
H52 H 1.1578 0.3367 0.1462 0.046 Uiso 1 1 calc R U
C53 C 1.2251(4) 0.2465(4) 0.2297(3) 0.0344(11) Uani 1 1 d . .
H53 H 1.2757 0.1941 0.2000 0.041 Uiso 1 1 calc R U
C54 C 1.2216(4) 0.2368(4) 0.3057(3) 0.0317(10) Uani 1 1 d . .
C55 C 1.2916(4) 0.1471(3) 0.3430(2) 0.0299(10) Uani 1 1 d . .
C56 C 1.3084(4) 0.0533(3) 0.3255(3) 0.0311(10) Uani 1 1 d . .
C57 C 1.3297(4) -0.1365(4) 0.3391(3) 0.0348(11) Uani 1 1 d . .
C58 C 1.2778(4) -0.1004(3) 0.2811(3) 0.0311(10) Uani 1 1 d . .
C59 C 1.2838(6) -0.2445(4) 0.4672(3) 0.0525(15) Uani 1 1 d . .
H59A H 1.3150 -0.2065 0.4924 0.079 Uiso 1 1 calc R U
H59B H 1.2913 -0.3096 0.4930 0.079 Uiso 1 1 calc R U
H59C H 1.2007 -0.2089 0.4666 0.079 Uiso 1 1 calc R U
C60 C 1.0752(5) -0.1281(4) 0.2682(4) 0.0514(15) Uani 1 1 d . .
H60A H 1.0633 -0.1448 0.3211 0.077 Uiso 1 1 calc R U
H60B H 1.0358 -0.1619 0.2454 0.077 Uiso 1 1 calc R U
H60C H 1.0423 -0.0563 0.2590 0.077 Uiso 1 1 calc R U
C61 C 0.1830(10) 0.3584(9) 0.9820(9) 0.214(7) Uani 1 1 d D U
H61A H 0.2099 0.3439 1.0288 0.321 Uiso 1 1 calc R U
H61B H 0.2437 0.3188 0.9444 0.321 Uiso 1 1 calc R U
H61C H 0.1103 0.3420 0.9876 0.321 Uiso 1 1 calc R U
C62 C 0.1607(11) 0.4652(12) 0.9597(15) 0.373(14) Uani 1 1 d D U
H62A H 0.2076 0.4746 0.9105 0.448 Uiso 1 1 calc R U
H62B H 0.1797 0.4994 0.9954 0.448 Uiso 1 1 calc R U
C63 C 0.0267(12) 0.5043(16) 0.9588(4) 0.378(14) Uani 1 1 d D U
H63A H 0.0024 0.5738 0.9386 0.454 Uiso 1 1 calc R U
H63B H 0.0046 0.4626 0.9303 0.454 Uiso 1 1 calc R U

loop_
_atom_site_aniso_label
_atom_site_aniso_U_11
_atom_site_aniso_U_22
_atom_site_aniso_U_33
_atom_site_aniso_U_23
_atom_site_aniso_U_13
_atom_site_aniso_U_12
S1 0.0475(8) 0.0481(8) 0.0317(7) -0.0024(6) -0.0022(6) -0.0162(6)
S2 0.0324(7) 0.0479(8) 0.0440(8) -0.0019(6) 0.0030(6) -0.0073(6)
S3 0.0329(6) 0.0394(7) 0.0297(6) -0.0011(5) -0.0045(5) -0.0077(5)
S4 0.0276(6) 0.0385(7) 0.0328(6) -0.0043(5) -0.0038(5) -0.0079(5)
S5 0.0326(6) 0.0271(6) 0.0379(7) -0.0002(5) -0.0108(5) -0.0124(5)
S6 0.0323(6) 0.0304(6) 0.0371(7) 0.0005(5) -0.0106(5) -0.0125(5)
S7 0.0415(7) 0.0278(6) 0.0339(6) 0.0015(5) -0.0116(5) -0.0149(5)
S8 0.0332(6) 0.0278(6) 0.0405(7) -0.0004(5) -0.0111(5) -0.0105(5)
S9 0.0316(6) 0.0336(6) 0.0325(6) 0.0017(5) -0.0089(5) -0.0104(5)
S10 0.0347(6) 0.0305(6) 0.0342(6) 0.0048(5) -0.0083(5) -0.0078(5)
S11 0.0339(7) 0.0445(7) 0.0330(7) 0.0028(6) -0.0070(5) -0.0058(6)
S12 0.0356(7) 0.0395(7) 0.0324(7) 0.0029(5) -0.0072(5) -0.0052(5)
S13 0.0414(7) 0.0309(6) 0.0373(7) -0.0026(5) -0.0150(6) -0.0111(5)
S14 0.0348(6) 0.0323(6) 0.0360(7) -0.0025(5) -0.0118(5) -0.0103(5)
S15 0.0527(8) 0.0297(6) 0.0394(7) -0.0032(5) -0.0125(6) -0.0124(6)
S16 0.0397(7) 0.0354(7) 0.0425(7) -0.0091(6) -0.0114(6) -0.0122(5)
C1 0.105(6) 0.057(4) 0.045(4) -0.011(3) -0.002(4) -0.034(4)
C2 0.060(4) 0.053(4) 0.072(5) 0.017(3) 0.006(3) 0.000(3)
C3 0.038(3) 0.037(3) 0.028(2) -0.002(2) 0.001(2) -0.012(2)
C4 0.030(2) 0.034(3) 0.035(3) -0.006(2) 0.001(2) -0.010(2)
C5 0.032(2) 0.031(2) 0.029(2) -0.0006(19) -0.0091(19) -0.011(2)
C6 0.030(2) 0.022(2) 0.034(3) -0.0070(18) -0.0028(19) -0.0099(18)
C7 0.029(2) 0.021(2) 0.036(3) -0.0067(19) -0.0061(19) -0.0057(18)
C8 0.035(3) 0.026(2) 0.032(2) -0.0082(19) -0.002(2) -0.010(2)
C9 0.040(3) 0.027(2) 0.031(3) -0.006(2) -0.009(2) -0.004(2)
C10 0.030(2) 0.028(2) 0.034(3) -0.007(2) -0.009(2) -0.0032(19)
C11 0.028(2) 0.031(2) 0.035(3) -0.007(2) -0.003(2) -0.0101(19)
C12 0.031(2) 0.026(2) 0.035(3) -0.0077(19) -0.007(2) -0.0092(19)
C13 0.023(2) 0.029(2) 0.032(2) -0.0087(19) -0.0039(18) -0.0059(18)
C14 0.026(2) 0.031(2) 0.039(3) -0.007(2) -0.004(2) -0.0072(19)
C15 0.027(2) 0.039(3) 0.041(3) -0.010(2) -0.012(2) -0.010(2)
C16 0.039(3) 0.040(3) 0.031(3) -0.004(2) -0.009(2) -0.013(2)
C17 0.031(2) 0.033(2) 0.035(3) -0.006(2) -0.006(2) -0.011(2)
C18 0.024(2) 0.031(2) 0.031(2) -0.0058(19) -0.0014(18) -0.0062(18)
C19 0.023(2) 0.032(2) 0.033(3) -0.002(2) -0.0028(19) -0.0098(18)
C20 0.028(2) 0.031(2) 0.027(2) 0.0004(19) -0.0004(18) -0.0108(19)
C21 0.031(2) 0.026(2) 0.033(2) 0.0008(19) -0.007(2) -0.0114(19)
C22 0.032(2) 0.027(2) 0.037(3) -0.002(2) -0.005(2) -0.0118(19)
C23 0.030(2) 0.031(2) 0.026(2) -0.0062(19) -0.0044(19) -0.0066(19)
C24 0.033(2) 0.026(2) 0.025(2) -0.0033(18) -0.0030(19) -0.0100(19)
C25 0.040(3) 0.021(2) 0.029(2) -0.0040(18) -0.008(2) -0.0065(19)
C26 0.057(3) 0.028(2) 0.034(3) 0.002(2) -0.010(2) -0.018(2)
C27 0.064(4) 0.034(3) 0.032(3) -0.003(2) -0.020(3) -0.019(3)
C28 0.051(3) 0.035(3) 0.037(3) -0.007(2) -0.022(2) -0.009(2)
C29 0.033(3) 0.025(2) 0.037(3) -0.003(2) -0.008(2) -0.0082(19)
C30 0.032(2) 0.022(2) 0.032(2) -0.0049(18) -0.0085(19) -0.0045(18)
C31 0.033(2) 0.024(2) 0.029(2) -0.0031(18) -0.0103(19) -0.0094(19)
C32 0.033(3) 0.027(2) 0.045(3) -0.009(2) -0.009(2) -0.012(2)
C33 0.036(3) 0.031(2) 0.043(3) -0.007(2) -0.016(2) -0.002(2)
C34 0.049(3) 0.024(2) 0.036(3) -0.004(2) -0.012(2) -0.001(2)
C35 0.041(3) 0.022(2) 0.032(3) -0.0017(19) -0.009(2) -0.007(2)
C36 0.038(3) 0.023(2) 0.025(2) -0.0067(18) -0.0055(19) -0.0066(19)
C37 0.033(2) 0.020(2) 0.034(2) -0.0020(18) -0.009(2) -0.0065(18)
C38 0.034(3) 0.022(2) 0.035(3) -0.0012(19) -0.007(2) -0.0085(19)
C39 0.032(2) 0.031(2) 0.032(3) 0.000(2) 0.000(2) -0.012(2)
C40 0.032(3) 0.031(2) 0.035(3) 0.000(2) -0.006(2) -0.013(2)
C41 0.038(3) 0.027(2) 0.032(3) 0.0009(19) -0.010(2) -0.011(2)
C42 0.040(3) 0.024(2) 0.032(3) 0.0023(19) -0.009(2) -0.016(2)
C43 0.034(2) 0.028(2) 0.032(2) -0.0005(19) -0.006(2) -0.015(2)
C44 0.031(2) 0.029(2) 0.033(3) -0.001(2) -0.003(2) -0.013(2)
C45 0.041(3) 0.042(3) 0.034(3) -0.002(2) -0.015(2) -0.020(2)
C46 0.030(3) 0.044(3) 0.041(3) -0.001(2) -0.009(2) -0.015(2)
C47 0.029(2) 0.035(3) 0.035(3) -0.003(2) -0.003(2) -0.014(2)
C48 0.029(2) 0.037(3) 0.033(3) -0.001(2) -0.007(2) -0.015(2)
C49 0.032(2) 0.032(2) 0.036(3) 0.001(2) -0.006(2) -0.016(2)
C50 0.039(3) 0.033(3) 0.042(3) 0.003(2) -0.009(2) -0.017(2)
C51 0.045(3) 0.038(3) 0.042(3) 0.006(2) -0.013(2) -0.024(2)
C52 0.046(3) 0.044(3) 0.032(3) 0.002(2) -0.011(2) -0.023(2)
C53 0.033(3) 0.042(3) 0.032(3) 0.000(2) -0.010(2) -0.016(2)
C54 0.031(2) 0.034(2) 0.038(3) 0.000(2) -0.011(2) -0.018(2)
C55 0.030(2) 0.035(2) 0.027(2) 0.0010(19) -0.0034(19) -0.014(2)
C56 0.028(2) 0.032(2) 0.037(3) -0.002(2) -0.010(2) -0.012(2)
C57 0.033(3) 0.035(3) 0.035(3) -0.003(2) -0.005(2) -0.011(2)
C58 0.027(2) 0.034(2) 0.034(3) -0.002(2) -0.0047(19) -0.0125(19)
C59 0.078(4) 0.047(3) 0.036(3) -0.001(3) -0.006(3) -0.029(3)
C60 0.035(3) 0.043(3) 0.079(4) -0.013(3) -0.019(3) -0.008(2)
C61 0.220(15) 0.221(14) 0.218(16) -0.102(13) 0.097(12) -0.150(12)
C62 0.37(2) 0.275(18) 0.40(2) 0.06(2) 0.11(2) -0.16(2)
C63 0.42(3) 0.30(2) 0.36(3) 0.09(2) 0.00(3) -0.13(2)

loop_
_atom_type_symbol
_atom_type_description
_atom_type_scat_dispersion_real
_atom_type_scat_dispersion_imag
_atom_type_scat_source
C C 0.0033 0.0016 'International Tables Vol C Tables 4.2.6.8 and 6.1.1.4'
H H 0.0000 0.0000 'International Tables Vol C Tables 4.2.6.8 and 6.1.1.4'
S S 0.1246 0.1234 'International Tables Vol C Tables 4.2.6.8 and 6.1.1.4'

loop_
_geom_angle_atom_site_label_1
_geom_angle_atom_site_label_2
_geom_angle_atom_site_label_3
_geom_angle
_geom_angle_site_symmetry_1
C3 S1 C1 98.3(3) .
C4 S2 C2 102.2(3) .
C3 S3 C5 96.0(2) .
C4 S4 C5 97.0(2) .
C21 S5 C20 94.3(2) .
C22 S6 C20 94.5(2) .
C21 S7 C23 94.6(2) .
C22 S8 C23 94.3(2) .
C39 S9 C38 94.1(2) .
C40 S10 C38 94.3(2) .
C39 S11 C41 94.8(2) .
C40 S12 C41 95.2(2) .
C57 S13 C56 96.7(2) .
C58 S14 C56 96.7(2) .
C57 S15 C59 100.7(3) .
C58 S16 C60 99.2(2) .
S1 C1 H1A 109.5 .
S1 C1 H1B 109.5 .
H1A C1 H1B 109.5 .
S1 C1 H1C 109.5 .
H1A C1 H1C 109.5 .
H1B C1 H1C 109.5 .
S2 C2 H2A 109.5 .
S2 C2 H2B 109.5 .
H2A C2 H2B 109.5 .
S2 C2 H2C 109.5 .
H2A C2 H2C 109.5 .
H2B C2 H2C 109.5 .
C4 C3 S1 127.0(4) .
C4 C3 S3 117.2(4) .
S1 C3 S3 115.8(3) .
C3 C4 S2 125.5(4) .
C3 C4 S4 116.7(4) .
S2 C4 S4 117.4(3) .
C6 C5 S4 124.3(4) .
C6 C5 S3 123.8(4) .
S4 C5 S3 111.8(3) .
C5 C6 C13 123.4(4) .
C5 C6 C7 121.6(4) .
C13 C6 C7 114.6(4) .
C12 C7 C8 118.8(4) .
C12 C7 C6 117.5(4) .
C8 C7 C6 123.7(4) .
C9 C8 C7 121.7(5) .
C9 C8 H8 119.2 .
C7 C8 H8 119.2 .
C8 C9 C10 119.1(4) .
C8 C9 H9 120.5 .
C10 C9 H9 120.5 .
C11 C10 C9 120.4(4) .
C11 C10 H10 119.8 .
C9 C10 H10 119.8 .
C10 C11 C12 120.1(5) .
C10 C11 H11 120.0 .
C12 C11 H11 120.0 .
C7 C12 C11 120.0(4) .
C7 C12 C19 117.3(4) .
C11 C12 C19 122.7(4) .
C14 C13 C18 118.1(4) .
C14 C13 C6 124.3(4) .
C18 C13 C6 117.6(4) .
C15 C14 C13 121.2(5) .
C15 C14 H14 119.4 .
C13 C14 H14 119.4 .
C16 C15 C14 120.1(5) .
C16 C15 H15 120.0 .
C14 C15 H15 120.0 .
C15 C16 C17 119.9(5) .
C15 C16 H16 120.1 .
C17 C16 H16 120.1 .
C18 C17 C16 121.0(5) .
C18 C17 H17 119.5 .
C16 C17 H17 119.5 .
C17 C18 C13 119.7(4) .
C17 C18 C19 123.9(4) .
C13 C18 C19 116.4(4) .
C20 C19 C18 123.9(4) .
C20 C19 C12 122.1(4) .
C18 C19 C12 113.7(4) .
C19 C20 S6 124.5(4) .
C19 C20 S5 121.4(4) .
S6 C20 S5 114.0(3) .
C22 C21 S7 118.2(4) .
C22 C21 S5 118.3(4) .
S7 C21 S5 123.5(3) .
C21 C22 S6 117.8(4) .
C21 C22 S8 117.7(4) .
S6 C22 S8 124.5(3) .
C24 C23 S7 123.0(4) .
C24 C23 S8 123.6(4) .
S7 C23 S8 113.3(3) .
C23 C24 C31 122.9(4) .
C23 C24 C25 122.2(4) .
C31 C24 C25 114.8(4) .
C26 C25 C30 119.1(5) .
C26 C25 C24 123.5(5) .
C30 C25 C24 117.5(4) .
C27 C26 C25 120.9(5) .
C27 C26 H26 119.5 .
C25 C26 H26 119.5 .
C28 C27 C26 119.8(5) .
C28 C27 H27 120.1 .
C26 C27 H27 120.1 .
C27 C28 C29 120.4(5) .
C27 C28 H28 119.8 .
C29 C28 H28 119.8 .
C28 C29 C30 120.6(5) .
C28 C29 H29 119.7 .
C30 C29 H29 119.7 .
C29 C30 C25 119.2(4) .
C29 C30 C37 123.3(4) .
C25 C30 C37 117.5(4) .
C32 C31 C36 119.5(4) .
C32 C31 C24 123.5(4) .
C36 C31 C24 117.0(4) .
C31 C32 C33 121.0(5) .
C31 C32 H32 119.5 .
C33 C32 H32 119.5 .
C34 C33 C32 119.4(5) .
C34 C33 H33 120.3 .
C32 C33 H33 120.3 .
C33 C34 C35 120.7(5) .
C33 C34 H34 119.7 .
C35 C34 H34 119.7 .
C34 C35 C36 120.4(5) .
C34 C35 H35 119.8 .
C36 C35 H35 119.8 .
C35 C36 C31 119.1(4) .
C35 C36 C37 123.3(4) .
C31 C36 C37 117.6(4) .
C38 C37 C30 122.0(4) .
C38 C37 C36 122.9(4) .
C30 C37 C36 114.6(4) .
C37 C38 S10 122.7(4) .
C37 C38 S9 123.1(4) .
S10 C38 S9 114.1(3) .
C40 C39 S9 118.5(4) .
C40 C39 S11 117.7(4) .
S9 C39 S11 123.2(3) .
C39 C40 S12 118.5(4) .
C39 C40 S10 117.5(4) .
S12 C40 S10 123.8(3) .
C42 C41 S12 124.5(4) .
C42 C41 S11 121.6(4) .
S12 C41 S11 113.7(3) .
C41 C42 C43 122.4(4) .
C41 C42 C49 123.3(4) .
C43 C42 C49 114.2(4) .
C44 C43 C48 119.3(4) .
C44 C43 C42 121.9(4) .
C48 C43 C42 118.7(4) .
C45 C44 C43 120.5(4) .
C45 C44 H44 119.7 .
C43 C44 H44 119.7 .
C46 C45 C44 120.0(4) .
C46 C45 H45 120.0 .
C44 C45 H45 120.0 .
C45 C46 C47 119.7(5) .
C45 C46 H46 120.2 .
C47 C46 H46 120.2 .
C46 C47 C48 121.4(5) .
C46 C47 H47 119.3 .
C48 C47 H47 119.3 .
C47 C48 C43 119.0(4) .
C47 C48 C55 122.9(4) .
C43 C48 C55 118.0(4) .
C50 C49 C54 118.4(5) .
C50 C49 C42 123.9(5) .
C54 C49 C42 117.7(4) .
C49 C50 C51 121.2(5) .
C49 C50 H50 119.4 .
C51 C50 H50 119.4 .
C52 C51 C50 120.1(5) .
C52 C51 H51 119.9 .
C50 C51 H51 119.9 .
C51 C52 C53 120.3(5) .
C51 C52 H52 119.9 .
C53 C52 H52 119.9 .
C52 C53 C54 120.8(5) .
C52 C53 H53 119.6 .
C54 C53 H53 119.6 .
C53 C54 C49 119.1(4) .
C53 C54 C55 123.1(4) .
C49 C54 C55 117.8(4) .
C56 C55 C48 122.1(4) .
C56 C55 C54 123.2(4) .
C48 C55 C54 114.6(4) .
C55 C56 S14 125.1(4) .
C55 C56 S13 123.6(4) .
S14 C56 S13 111.3(3) .
C58 C57 S13 116.4(4) .
C58 C57 S15 125.4(4) .
S13 C57 S15 117.9(3) .
C57 C58 S14 116.8(4) .
C57 C58 S16 126.1(4) .
S14 C58 S16 117.0(3) .
S15 C59 H59A 109.5 .
S15 C59 H59B 109.5 .
H59A C59 H59B 109.5 .
S15 C59 H59C 109.5 .
H59A C59 H59C 109.5 .
H59B C59 H59C 109.5 .
S16 C60 H60A 109.5 .
S16 C60 H60B 109.5 .
H60A C60 H60B 109.5 .
S16 C60 H60C 109.5 .
H60A C60 H60C 109.5 .
H60B C60 H60C 109.5 .
C62 C61 H61A 109.5 .
C62 C61 H61B 109.5 .
H61A C61 H61B 109.5 .
C62 C61 H61C 109.5 .
H61A C61 H61C 109.5 .
H61B C61 H61C 109.5 .
C61 C62 C63 103.7(12) .
C61 C62 H62A 111.0 .
C63 C62 H62A 111.0 .
C61 C62 H62B 111.0 .
C63 C62 H62B 111.0 .
H62A C62 H62B 109.0 .
C63 C63 C62 101.4(12) 2_567
C63 C63 H63A 111.5 2_567
C62 C63 H63A 111.5 .
C63 C63 H63B 111.5 2_567
C62 C63 H63B 111.5 .
H63A C63 H63B 109.3 .

loop_
_geom_bond_atom_site_label_1
_geom_bond_atom_site_label_2
_geom_bond_distance
_geom_bond_site_symmetry_2
S1 C3 1.764(5) .
S1 C1 1.788(7) .
S2 C4 1.755(5) .
S2 C2 1.796(7) .
S3 C3 1.766(5) .
S3 C5 1.778(5) .
S4 C4 1.755(5) .
S4 C5 1.763(5) .
S5 C21 1.740(5) .
S5 C20 1.781(5) .
S6 C22 1.747(5) .
S6 C20 1.773(5) .
S7 C21 1.735(5) .
S7 C23 1.776(5) .
S8 C22 1.747(5) .
S8 C23 1.787(5) .
S9 C39 1.734(5) .
S9 C38 1.777(5) .
S10 C40 1.746(5) .
S10 C38 1.772(5) .
S11 C39 1.741(5) .
S11 C41 1.793(5) .
S12 C40 1.735(5) .
S12 C41 1.768(5) .
S13 C57 1.753(5) .
S13 C56 1.768(5) .
S14 C58 1.752(5) .
S14 C56 1.763(5) .
S15 C57 1.755(5) .
S15 C59 1.797(6) .
S16 C58 1.754(5) .
S16 C60 1.817(6) .
C1 H1A 0.9800 .
C1 H1B 0.9800 .
C1 H1C 0.9800 .
C2 H2A 0.9800 .
C2 H2B 0.9800 .
C2 H2C 0.9800 .
C3 C4 1.334(7) .
C5 C6 1.363(6) .
C6 C13 1.458(6) .
C6 C7 1.466(6) .
C7 C12 1.399(7) .
C7 C8 1.404(6) .
C8 C9 1.383(7) .
C8 H8 0.9500 .
C9 C10 1.396(7) .
C9 H9 0.9500 .
C10 C11 1.396(6) .
C10 H10 0.9500 .
C11 C12 1.400(6) .
C11 H11 0.9500 .
C12 C19 1.491(6) .
C13 C14 1.398(6) .
C13 C18 1.426(6) .
C14 C15 1.394(7) .
C14 H14 0.9500 .
C15 C16 1.380(7) .
C15 H15 0.9500 .
C16 C17 1.391(7) .
C16 H16 0.9500 .
C17 C18 1.388(7) .
C17 H17 0.9500 .
C18 C19 1.482(6) .
C19 C20 1.357(6) .
C21 C22 1.343(6) .
C23 C24 1.360(6) .
C24 C31 1.483(6) .
C24 C25 1.484(6) .
C25 C26 1.396(7) .
C25 C30 1.403(7) .
C26 C27 1.391(7) .
C26 H26 0.9500 .
C27 C28 1.373(8) .
C27 H27 0.9500 .
C28 C29 1.386(7) .
C28 H28 0.9500 .
C29 C30 1.401(6) .
C29 H29 0.9500 .
C30 C37 1.476(6) .
C31 C32 1.391(6) .
C31 C36 1.409(7) .
C32 C33 1.393(7) .
C32 H32 0.9500 .
C33 C34 1.381(7) .
C33 H33 0.9500 .
C34 C35 1.389(7) .
C34 H34 0.9500 .
C35 C36 1.399(6) .
C35 H35 0.9500 .
C36 C37 1.480(6) .
C37 C38 1.351(7) .
C39 C40 1.345(7) .
C41 C42 1.360(7) .
C42 C43 1.475(7) .
C42 C49 1.477(7) .
C43 C44 1.409(6) .
C43 C48 1.411(7) .
C44 C45 1.394(7) .
C44 H44 0.9500 .
C45 C46 1.391(7) .
C45 H45 0.9500 .
C46 C47 1.392(7) .
C46 H46 0.9500 .
C47 C48 1.394(6) .
C47 H47 0.9500 .
C48 C55 1.465(6) .
C49 C50 1.390(7) .
C49 C54 1.431(7) .
C50 C51 1.407(7) .
C50 H50 0.9500 .
C51 C52 1.369(8) .
C51 H51 0.9500 .
C52 C53 1.390(7) .
C52 H52 0.9500 .
C53 C54 1.405(7) .
C53 H53 0.9500 .
C54 C55 1.476(6) .
C55 C56 1.365(7) .
C57 C58 1.344(7) .
C59 H59A 0.9800 .
C59 H59B 0.9800 .
C59 H59C 0.9800 .
C60 H60A 0.9800 .
C60 H60B 0.9800 .
C60 H60C 0.9800 .
C61 C62 1.483(9) .
C61 H61A 0.9800 .
C61 H61B 0.9800 .
C61 H61C 0.9800 .
C62 C63 1.556(10) .
C62 H62A 0.9900 .
C62 H62B 0.9900 .
C63 C63 1.540(10) 2_567
C63 H63A 0.9900 .
C63 H63B 0.9900 .

loop_
_geom_torsion_atom_site_label_1
_geom_torsion_atom_site_label_2
_geom_torsion_atom_site_label_3
_geom_torsion_atom_site_label_4
_geom_torsion
_geom_torsion_site_symmetry_4
C1 S1 C3 C4 -86.9(6) .
C1 S1 C3 S3 91.7(4) .
C5 S3 C3 C4 6.4(5) .
C5 S3 C3 S1 -172.4(3) .
S1 C3 C4 S2 -8.3(8) .
S3 C3 C4 S2 173.1(3) .
S1 C3 C4 S4 179.0(3) .
S3 C3 C4 S4 0.4(6) .
C2 S2 C4 C3 111.3(5) .
C2 S2 C4 S4 -76.1(4) .
C5 S4 C4 C3 -7.0(5) .
C5 S4 C4 S2 179.7(3) .
C4 S4 C5 C6 -164.3(4) .
C4 S4 C5 S3 10.8(3) .
C3 S3 C5 C6 164.5(4) .
C3 S3 C5 S4 -10.6(3) .
S4 C5 C6 C13 4.6(7) .
S3 C5 C6 C13 -169.9(3) .
S4 C5 C6 C7 177.0(3) .
S3 C5 C6 C7 2.5(7) .
C5 C6 C7 C12 -136.0(5) .
C13 C6 C7 C12 37.0(6) .
C5 C6 C7 C8 47.0(7) .
C13 C6 C7 C8 -140.0(5) .
C12 C7 C8 C9 1.4(7) .
C6 C7 C8 C9 178.4(4) .
C7 C8 C9 C10 -1.6(7) .
C8 C9 C10 C11 -0.1(7) .
C9 C10 C11 C12 1.8(7) .
C8 C7 C12 C11 0.3(7) .
C6 C7 C12 C11 -176.9(4) .
C8 C7 C12 C19 178.5(4) .
C6 C7 C12 C19 1.3(6) .
C10 C11 C12 C7 -1.9(7) .
C10 C11 C12 C19 -180.0(4) .
C5 C6 C13 C14 -46.7(7) .
C7 C6 C13 C14 140.4(4) .
C5 C6 C13 C18 134.5(5) .
C7 C6 C13 C18 -38.4(6) .
C18 C13 C14 C15 -0.7(7) .
C6 C13 C14 C15 -179.5(4) .
C13 C14 C15 C16 -0.3(7) .
C14 C15 C16 C17 1.0(7) .
C15 C16 C17 C18 -0.7(7) .
C16 C17 C18 C13 -0.3(7) .
C16 C17 C18 C19 178.2(4) .
C14 C13 C18 C17 1.0(6) .
C6 C13 C18 C17 179.9(4) .
C14 C13 C18 C19 -177.6(4) .
C6 C13 C18 C19 1.3(6) .
C17 C18 C19 C20 43.6(7) .
C13 C18 C19 C20 -137.8(5) .
C17 C18 C19 C12 -142.1(5) .
C13 C18 C19 C12 36.4(6) .
C7 C12 C19 C20 136.3(5) .
C11 C12 C19 C20 -45.6(7) .
C7 C12 C19 C18 -38.1(6) .
C11 C12 C19 C18 140.1(4) .
C18 C19 C20 S6 -5.4(7) .
C12 C19 C20 S6 -179.1(3) .
C18 C19 C20 S5 171.4(3) .
C12 C19 C20 S5 -2.4(6) .
C22 S6 C20 C19 167.0(4) .
C22 S6 C20 S5 -10.0(3) .
C21 S5 C20 C19 -166.5(4) .
C21 S5 C20 S6 10.6(3) .
C23 S7 C21 C22 -9.0(4) .
C23 S7 C21 S5 172.9(3) .
C20 S5 C21 C22 -7.4(4) .
C20 S5 C21 S7 170.7(3) .
S7 C21 C22 S6 -176.7(2) .
S5 C21 C22 S6 1.5(6) .
S7 C21 C22 S8 1.1(6) .
S5 C21 C22 S8 179.3(3) .
C20 S6 C22 C21 5.2(4) .
C20 S6 C22 S8 -172.4(3) .
C23 S8 C22 C21 7.3(4) .
C23 S8 C22 S6 -175.0(3) .
C21 S7 C23 C24 -164.1(4) .
C21 S7 C23 S8 13.4(3) .
C22 S8 C23 C24 164.5(4) .
C22 S8 C23 S7 -12.9(3) .
S7 C23 C24 C31 175.1(3) .
S8 C23 C24 C31 -2.1(7) .
S7 C23 C24 C25 -0.1(6) .
S8 C23 C24 C25 -177.3(3) .
C23 C24 C25 C26 -40.8(7) .
C31 C24 C25 C26 143.6(5) .
C23 C24 C25 C30 140.0(5) .
C31 C24 C25 C30 -35.5(6) .
C30 C25 C26 C27 -1.4(7) .
C24 C25 C26 C27 179.5(4) .
C25 C26 C27 C28 1.5(8) .
C26 C27 C28 C29 -0.2(8) .
C27 C28 C29 C30 -1.3(7) .
C28 C29 C30 C25 1.4(7) .
C28 C29 C30 C37 -178.9(4) .
C26 C25 C30 C29 0.0(6) .
C24 C25 C30 C29 179.2(4) .
C26 C25 C30 C37 -179.8(4) .
C24 C25 C30 C37 -0.6(6) .
C23 C24 C31 C32 42.4(7) .
C25 C24 C31 C32 -142.1(5) .
C23 C24 C31 C36 -140.0(5) .
C25 C24 C31 C36 35.5(6) .
C36 C31 C32 C33 1.3(7) .
C24 C31 C32 C33 178.8(4) .
C31 C32 C33 C34 -1.1(7) .
C32 C33 C34 C35 0.1(7) .
C33 C34 C35 C36 0.6(7) .
C34 C35 C36 C31 -0.4(7) .
C34 C35 C36 C37 -178.8(4) .
C32 C31 C36 C35 -0.5(7) .
C24 C31 C36 C35 -178.2(4) .
C32 C31 C36 C37 178.0(4) .
C24 C31 C36 C37 0.3(6) .
C29 C30 C37 C38 44.2(7) .
C25 C30 C37 C38 -136.0(5) .
C29 C30 C37 C36 -143.3(4) .
C25 C30 C37 C36 36.4(6) .
C35 C36 C37 C38 -45.5(7) .
C31 C36 C37 C38 136.1(5) .
C35 C36 C37 C30 142.1(4) .
C31 C36 C37 C30 -36.3(6) .
C30 C37 C38 S10 171.8(3) .
C36 C37 C38 S10 -0.1(6) .
C30 C37 C38 S9 -2.6(7) .
C36 C37 C38 S9 -174.4(3) .
C40 S10 C38 C37 -163.0(4) .
C40 S10 C38 S9 11.8(3) .
C39 S9 C38 C37 162.7(4) .
C39 S9 C38 S10 -12.1(3) .
C38 S9 C39 C40 7.8(4) .
C38 S9 C39 S11 179.0(3) .
C41 S11 C39 C40 -2.3(4) .
C41 S11 C39 S9 -173.5(3) .
S9 C39 C40 S12 173.9(3) .
S11 C39 C40 S12 2.2(6) .
S9 C39 C40 S10 -0.7(6) .
S11 C39 C40 S10 -172.4(3) .
C41 S12 C40 C39 -0.8(4) .
C41 S12 C40 S10 173.4(3) .
C38 S10 C40 C39 -6.8(4) .
C38 S10 C40 S12 178.9(3) .
C40 S12 C41 C42 174.0(4) .
C40 S12 C41 S11 -0.7(3) .
C39 S11 C41 C42 -173.3(4) .
C39 S11 C41 S12 1.6(3) .
S12 C41 C42 C43 179.1(3) .
S11 C41 C42 C43 -6.5(7) .
S12 C41 C42 C49 -4.4(7) .
S11 C41 C42 C49 170.0(4) .
C41 C42 C43 C44 -41.1(7) .
C49 C42 C43 C44 142.1(4) .
C41 C42 C43 C48 142.3(5) .
C49 C42 C43 C48 -34.5(6) .
C48 C43 C44 C45 -1.1(7) .
C42 C43 C44 C45 -177.8(4) .
C43 C44 C45 C46 1.1(7) .
C44 C45 C46 C47 -0.2(7) .
C45 C46 C47 C48 -0.7(7) .
C46 C47 C48 C43 0.6(7) .
C46 C47 C48 C55 176.8(5) .
C44 C43 C48 C47 0.3(7) .
C42 C43 C48 C47 177.0(4) .
C44 C43 C48 C55 -176.1(4) .
C42 C43 C48 C55 0.7(7) .
C41 C42 C49 C50 37.0(7) .
C43 C42 C49 C50 -146.2(5) .
C41 C42 C49 C54 -143.6(5) .
C43 C42 C49 C54 33.1(6) .
C54 C49 C50 C51 0.1(7) .
C42 C49 C50 C51 179.5(5) .
C49 C50 C51 C52 -1.9(8) .
C50 C51 C52 C53 1.2(8) .
C51 C52 C53 C54 1.2(8) .
C52 C53 C54 C49 -2.9(7) .
C52 C53 C54 C55 178.6(5) .
C50 C49 C54 C53 2.2(7) .
C42 C49 C54 C53 -177.1(4) .
C50 C49 C54 C55 -179.3(4) .
C42 C49 C54 C55 1.4(6) .
C47 C48 C55 C56 41.1(7) .
C43 C48 C55 C56 -142.6(5) .
C47 C48 C55 C54 -141.9(5) .
C43 C48 C55 C54 34.3(6) .
C53 C54 C55 C56 -39.9(7) .
C49 C54 C55 C56 141.6(5) .
C53 C54 C55 C48 143.1(5) .
C49 C54 C55 C48 -35.3(6) .
C48 C55 C56 S14 -176.9(4) .
C54 C55 C56 S14 6.4(7) .
C48 C55 C56 S13 4.9(7) .
C54 C55 C56 S13 -171.8(4) .
C58 S14 C56 C55 -164.7(4) .
C58 S14 C56 S13 13.7(3) .
C57 S13 C56 C55 164.6(4) .
C57 S13 C56 S14 -13.8(3) .
C56 S13 C57 C58 8.8(4) .
C56 S13 C57 S15 -176.3(3) .
C59 S15 C57 C58 -121.6(5) .
C59 S15 C57 S13 63.9(4) .
S13 C57 C58 S14 -0.2(5) .
S15 C57 C58 S14 -174.7(3) .
S13 C57 C58 S16 175.7(3) .
S15 C57 C58 S16 1.2(7) .
C56 S14 C58 C57 -8.5(4) .
C56 S14 C58 S16 175.2(3) .
C60 S16 C58 C57 101.2(5) .
C60 S16 C58 S14 -82.9(3) .
C61 C62 C63 C63 68(2) 2_567

loop_
_platon_squeeze_void_nr
_platon_squeeze_void_average_x
_platon_squeeze_void_average_y
_platon_squeeze_void_average_z
_platon_squeeze_void_volume
_platon_squeeze_void_count_electrons
_platon_squeeze_void_content
1 0.058 0.132 0.505 12 1 ' '
2 0.020 0.641 0.177 14 1 ' '
3 -0.020 0.359 0.823 14 1 ' '
4 0.500 0.500 0.500 59 4 ' '
5 0.402 0.209 0.074 19 2 ' '
6 0.598 0.791 0.926 19 2 ' '
7 0.942 0.868 0.495 12 1 ' '
